data_1572727
loop_
_publ_author_name
'Schwarzer, Anke'
'Stapf, Manuel'

_publ_section_title
;
 2-Bromoacetamide
;
_journal_coeditor_code BH4089
_journal_issue 9
_journal_name_full IUCrData
_journal_paper_doi 10.1107/S2414314624008630
_journal_volume 9
_journal_year 2024
_chemical_formula_iupac 'C2 H4 Br N O'
_chemical_formula_moiety 'C2 H4 Br N O'
_chemical_formula_sum 'C2 H4 Br N O'
_chemical_formula_weight 137.97
_chemical_name_systematic
;
2-Bromoacetamide
;
_space_group_crystal_system monoclinic
_space_group_IT_number 14
_space_group_name_Hall '-P 2ybc'
_space_group_name_H-M_alt 'P 1 21/c 1'
_atom_sites_solution_hydrogens mixed
_atom_sites_solution_primary dual
_atom_sites_solution_secondary difmap
_audit_creation_method SHELXL-2019/3
_cell_angle_alpha 90
_cell_angle_beta 99.94(3)
_cell_angle_gamma 90
_cell_formula_units_Z 4
_cell_length_a 10.373(4)
_cell_length_b 5.1899(14)
_cell_length_c 7.557(3)
_cell_measurement_reflns_used 1778
_cell_measurement_temperature 93(2)
_cell_measurement_theta_max 22.49
_cell_measurement_theta_min 1.74
_cell_volume 400.7(2)
_computing_cell_refinement
;
X-Area (Stoe & Cie, 2023)
;
_computing_data_collection
;
X-Area (Stoe & Cie, 2023)
;
_computing_data_reduction
;
X-Area (Stoe & Cie, 2023)
;
_computing_molecular_graphics
;
XP (Sheldrick, 2008)
;
_computing_publication_material
;
<i>WinGX</i> (Farrugia, 2012), <i>publCIF</i> (Westrip, 2010)
and
<i>ShelXle</i> (H\"ubschle <i>et al.</i>,  2011)
;
_computing_structure_refinement
;
<i>SHELXL2019/2</i> (Sheldrick, 2015b)
;
_computing_structure_solution
;
<i>SHELXT2018/2</i> (Sheldrick, 2015a)
;
_diffrn_ambient_temperature 93(2)
_diffrn_detector 'Pilatus 300K'
_diffrn_detector_area_resol_mean 5.81
_diffrn_measured_fraction_theta_full 1.000
_diffrn_measured_fraction_theta_max 0.999
_diffrn_measurement_device 'Eulerian 4-circle diffractometer'
_diffrn_measurement_device_type 'Stoe Stadivari'
_diffrn_measurement_method 'rotation method, \w scans'
_diffrn_radiation_monochromator 'Graded multilayer mirror'
_diffrn_radiation_probe x-ray
_diffrn_radiation_type 'Mo K\a'
_diffrn_radiation_wavelength 0.71073
_diffrn_reflns_av_R_equivalents 0.0358
_diffrn_reflns_av_unetI/netI 0.0299
_diffrn_reflns_limit_h_max 13
_diffrn_reflns_limit_h_min -13
_diffrn_reflns_limit_k_max 6
_diffrn_reflns_limit_k_min -6
_diffrn_reflns_limit_l_max 9
_diffrn_reflns_limit_l_min -9
_diffrn_reflns_number 4506
_diffrn_reflns_theta_full 25.242
_diffrn_reflns_theta_max 26.976
_diffrn_reflns_theta_min 1.993
_diffrn_source 'Primux 50 Mo'
_diffrn_source_current 0.830
_diffrn_source_power 0.050
_diffrn_source_voltage 60
_exptl_absorpt_coefficient_mu 10.060
_exptl_absorpt_correction_T_max 0.6679
_exptl_absorpt_correction_T_min 0.3296
_exptl_absorpt_correction_type multi-scan
_exptl_absorpt_process_details
;
[X-Red32 (Stoe & Cie, 2023; Koziskova <i>et al.</i>, 2016]
;
_exptl_crystal_colour colorless
_exptl_crystal_density_diffrn 2.287
_exptl_crystal_description plate
_exptl_crystal_F_000 264
_exptl_crystal_size_max 0.110
_exptl_crystal_size_mid 0.090
_exptl_crystal_size_min 0.040
_refine_diff_density_max 0.584
_refine_diff_density_min -0.506
_refine_ls_extinction_method none
_refine_ls_goodness_of_fit_ref 1.044
_refine_ls_hydrogen_treatment mixed
_refine_ls_matrix_type full
_refine_ls_number_parameters 52
_refine_ls_number_reflns 879
_refine_ls_number_restraints 0
_refine_ls_restrained_S_all 1.044
_refine_ls_R_factor_all 0.0362
_refine_ls_R_factor_gt 0.0275
_refine_ls_shift/su_max 0.001
_refine_ls_shift/su_mean 0.000
_refine_ls_structure_factor_coef Fsqd
_refine_ls_weighting_details 'w=1/[\s^2^(Fo^2^)+(0.0417P)^2^+0.0569P] where P=(Fo^2^+2Fc^2^)/3'
_refine_ls_weighting_scheme calc
_refine_ls_wR_factor_gt 0.0654
_refine_ls_wR_factor_ref 0.0682
_reflns_number_gt 731
_reflns_number_total 879
_reflns_threshold_expression 'I > 2\s(I)'
_cod_data_source_file bh4089.cif
_cod_data_source_block I
_cod_original_cell_volume 400.7(3)
_cod_original_sg_symbol_H-M 'P 21/c'
_cod_database_code 1572727
_shelx_estimated_absorpt_t_min 0.404
_shelx_estimated_absorpt_t_max 0.689

loop_
_space_group_symop_operation_xyz
'x, y, z'
'-x, y+1/2, -z+1/2'
'-x, -y, -z'
'x, -y-1/2, z-1/2'

loop_
_atom_site_type_symbol
_atom_site_label
_atom_site_fract_x
_atom_site_fract_y
_atom_site_fract_z
_atom_site_U_iso_or_equiv
_atom_site_adp_type
_atom_site_calc_flag
_atom_site_occupancy
_atom_site_disorder_assembly
_atom_site_disorder_group
Br Br1 0.61180(3) 0.82582(6) 0.68653(4) 0.01566(15) Uani d 1 . .
O O1 0.8681(3) 0.2945(4) 0.5541(3) 0.0181(6) Uani d 1 . .
N N1 0.8855(3) 0.7271(6) 0.5813(4) 0.0174(7) Uani d 1 . .
H H1N 0.854(4) 0.863(7) 0.608(6) 0.026 Uiso d 1 . .
H H2N 0.950(5) 0.735(8) 0.550(6) 0.026 Uiso d 1 . .
C C1 0.8257(3) 0.5060(7) 0.5962(4) 0.0140(7) Uani d 1 . .
C C2 0.6997(3) 0.4974(6) 0.6709(5) 0.0160(7) Uani d 1 . .
H H2A 0.718682 0.421332 0.792727 0.019 Uiso calc 1 . .
H H2B 0.638276 0.380045 0.594915 0.019 Uiso calc 1 . .

loop_
_atom_site_aniso_label
_atom_site_aniso_U_11
_atom_site_aniso_U_22
_atom_site_aniso_U_33
_atom_site_aniso_U_12
_atom_site_aniso_U_13
_atom_site_aniso_U_23
Br1 0.0141(2) 0.0146(2) 0.0191(2) 0.00213(14) 0.00526(14) 0.00064(14)
O1 0.0169(14) 0.0129(12) 0.0260(15) 0.0002(10) 0.0078(12) -0.0005(10)
N1 0.0135(16) 0.0153(14) 0.0251(18) 0.0008(13) 0.0081(14) -0.0024(13)
C1 0.0114(18) 0.0167(16) 0.0135(16) 0.0029(14) 0.0013(13) 0.0034(14)
C2 0.0147(19) 0.0128(15) 0.0216(17) 0.0012(15) 0.0063(14) 0.0006(15)

loop_
_atom_type_symbol
_atom_type_description
_atom_type_scat_dispersion_real
_atom_type_scat_dispersion_imag
_atom_type_scat_source
C C 0.0033 0.0016 'International Tables Vol C Tables 4.2.6.8 and 6.1.1.4'
H H 0.0000 0.0000 'International Tables Vol C Tables 4.2.6.8 and 6.1.1.4'
Br Br -0.2901 2.4595 'International Tables Vol C Tables 4.2.6.8 and 6.1.1.4'
N N 0.0061 0.0033 'International Tables Vol C Tables 4.2.6.8 and 6.1.1.4'
O O 0.0106 0.0060 'International Tables Vol C Tables 4.2.6.8 and 6.1.1.4'

loop_
_exptl_crystal_face_index_h
_exptl_crystal_face_index_k
_exptl_crystal_face_index_l
_exptl_crystal_face_perp_dist
30 17 10 0.0667
30 -4 3 0.0783
30 -14 -1 0.0910
30 4 -9 0.0943
14 8 -15 0.0979
-3 -2 15 0.1196
-30 1 4 0.0693
-30 2 -7 0.1064
-30 10 3 0.0666
-15 -1 8 0.1044
-1 -15 0 0.0554
7 6 -30 0.0877

loop_
_geom_angle_atom_site_label_1
_geom_angle_atom_site_label_2
_geom_angle_atom_site_label_3
_geom_angle_site_symmetry_1
_geom_angle_site_symmetry_3
_geom_angle
_geom_angle_publ_flag
C1 N1 H1N . . 121(3) ?
C1 N1 H2N . . 122(3) ?
H1N N1 H2N . . 117(5) ?
O1 C1 N1 . . 123.7(3) ?
O1 C1 C2 . . 115.8(3) ?
N1 C1 C2 . . 120.5(3) ?
C1 C2 Br1 . . 116.2(2) ?
C1 C2 H2A . . 108.2 ?
Br1 C2 H2A . . 108.2 ?
C1 C2 H2B . . 108.2 ?
Br1 C2 H2B . . 108.2 ?
H2A C2 H2B . . 107.4 ?

loop_
_geom_bond_atom_site_label_1
_geom_bond_atom_site_label_2
_geom_bond_site_symmetry_2
_geom_bond_distance
_geom_bond_publ_flag
Br1 C2 . 1.946(3) ?
O1 C1 . 1.244(4) ?
N1 C1 . 1.318(5) ?
N1 H1N . 0.82(4) ?
N1 H2N . 0.75(5) ?
C1 C2 . 1.512(5) ?
C2 H2A . 0.9900 ?
C2 H2B . 0.9900 ?

loop_
_geom_hbond_atom_site_label_D
_geom_hbond_atom_site_label_H
_geom_hbond_atom_site_label_A
_geom_hbond_site_symmetry_A
_geom_hbond_distance_DH
_geom_hbond_distance_HA
_geom_hbond_distance_DA
_geom_hbond_angle_DHA
_geom_hbond_publ_flag
N1 H1N Br1 . 0.82(4) 2.69(4) 3.120(3) 115(3) yes
N1 H1N O1 1_565 0.82(4) 2.29(4) 2.955(4) 140(4) yes
N1 H2N O1 3_766 0.75(5) 2.17(5) 2.915(5) 172(5) yes
C2 H2B Br1 1_545 0.99 2.98 3.610(3) 122 yes
C2 H2A O1 4_566 0.99 2.55 3.462(4) 153 yes

loop_
_geom_torsion_atom_site_label_1
_geom_torsion_atom_site_label_2
_geom_torsion_atom_site_label_3
_geom_torsion_atom_site_label_4
_geom_torsion_site_symmetry_1
_geom_torsion_site_symmetry_2
_geom_torsion_site_symmetry_3
_geom_torsion_site_symmetry_4
_geom_torsion
_geom_torsion_publ_flag
O1 C1 C2 Br1 . . . . -166.7(2) no
N1 C1 C2 Br1 . . . . 14.4(4) no
